data_7129761
loop_
_publ_author_name
'Sebest, Filip'
'Radtanajiravong, Lalita'
'Kaukver, Siim'
'White, Andrew J. P.'
'D\'iez-Gonz\'alez, Silvia'

_publ_section_title
;
 Expedient metal-free preparation of aryl aziridines via thermal
 cycloaddition reactions
;
_journal_name_full 'Chemical Communications'
_journal_paper_doi 10.1039/D1CC07213G
_journal_year 2022
_chemical_formula_moiety 'C12 H12 Cl N O4'
_chemical_formula_sum 'C12 H12 Cl N O4'
_chemical_formula_weight 269.68
_space_group_crystal_system monoclinic
_space_group_IT_number 9
_space_group_name_Hall 'C -2yc'
_space_group_name_H-M_alt 'C 1 c 1'
_atom_sites_solution_hydrogens geom
_audit_creation_method SHELXL-2017/1
_audit_update_record
;
2021-12-17 deposited with the CCDC.	2022-02-11 downloaded from the CCDC.
;
_cell_angle_alpha 90
_cell_angle_beta 98.133(5)
_cell_angle_gamma 90
_cell_formula_units_Z 4
_cell_length_a 9.0510(5)
_cell_length_b 13.7353(8)
_cell_length_c 10.1333(5)
_cell_measurement_reflns_used 1018
_cell_measurement_temperature 173(2)
_cell_measurement_theta_max 28.1280
_cell_measurement_theta_min 2.9610
_cell_volume 1247.08(12)
_computing_cell_refinement 'CrysAlisPro, Rigaku OD'
_computing_data_collection 'CrysAlisPro, Rigaku OD'
_computing_data_reduction 'CrysAlisPro, Rigaku OD'
_computing_molecular_graphics 'Bruker SHELXTL'
_computing_publication_material 'CIFTAB-2014 (Sheldrick, 2017)'
_computing_structure_refinement 'SHELXL-2017/1 (Sheldrick, 2017)'
_computing_structure_solution 'SHELXS-2014 (Sheldrick, 2017)'
_diffrn_ambient_temperature 173(2)
_diffrn_detector_area_resol_mean 16.0382
_diffrn_measured_fraction_theta_full 0.993
_diffrn_measured_fraction_theta_max 0.825
_diffrn_measurement_device_type 'Agilent Xcalibur 3 E'
_diffrn_measurement_method 'omega scans'
_diffrn_radiation_type MoK\a
_diffrn_radiation_wavelength 0.71073
_diffrn_reflns_av_R_equivalents 0.0179
_diffrn_reflns_av_unetI/netI 0.0327
_diffrn_reflns_Laue_measured_fraction_full 0.993
_diffrn_reflns_Laue_measured_fraction_max 0.825
_diffrn_reflns_limit_h_max 11
_diffrn_reflns_limit_h_min -11
_diffrn_reflns_limit_k_max 17
_diffrn_reflns_limit_k_min -13
_diffrn_reflns_limit_l_max 8
_diffrn_reflns_limit_l_min -13
_diffrn_reflns_number 2093
_diffrn_reflns_point_group_measured_fraction_full 0.659
_diffrn_reflns_point_group_measured_fraction_max 0.534
_diffrn_reflns_theta_full 25.242
_diffrn_reflns_theta_max 28.103
_diffrn_reflns_theta_min 2.714
_diffrn_source 'Enhance (Mo) X-ray Source'
_exptl_absorpt_coefficient_mu 0.312
_exptl_absorpt_correction_T_max 0.962
_exptl_absorpt_correction_T_min 0.899
_exptl_absorpt_correction_type analytical
_exptl_absorpt_process_details
; 
CrysAlisPro 1.171.38.46 (Rigaku Oxford Diffraction, 2015) 
Analytical numeric absorption correction using a multifaceted crystal 
model based on expressions derived by R.C. Clark & J.S. Reid. 
(Clark, R. C. & Reid, J. S. (1995). Acta Cryst. A51, 887-897) 
Empirical absorption correction using spherical harmonics, 
implemented in SCALE3 ABSPACK scaling algorithm. 
;
_exptl_crystal_colour Colourless
_exptl_crystal_density_diffrn 1.436
_exptl_crystal_description blocks
_exptl_crystal_F_000 560
_exptl_crystal_size_max 0.469
_exptl_crystal_size_mid 0.368
_exptl_crystal_size_min 0.148
_refine_diff_density_max 0.167
_refine_diff_density_min -0.212
_refine_diff_density_rms 0.042
_refine_ls_abs_structure_details
; 
 Flack x determined using 350 quotients [(I+)-(I-)]/[(I+)+(I-)] 
 (Parsons, Flack and Wagner, Acta Cryst. B69 (2013) 249-259). 
;
_refine_ls_abs_structure_Flack -0.05(6)
_refine_ls_extinction_method none
_refine_ls_goodness_of_fit_ref 1.081
_refine_ls_hydrogen_treatment constr
_refine_ls_matrix_type full
_refine_ls_number_parameters 165
_refine_ls_number_reflns 1620
_refine_ls_number_restraints 2
_refine_ls_restrained_S_all 1.080
_refine_ls_R_factor_all 0.0315
_refine_ls_R_factor_gt 0.0295
_refine_ls_shift/su_max 0.000
_refine_ls_shift/su_mean 0.000
_refine_ls_structure_factor_coef Fsqd
_refine_ls_weighting_details 'w=1/[\s^2^(Fo^2^)+(0.0344P)^2^+0.4324P] where P=(Fo^2^+2Fc^2^)/3'
_refine_ls_weighting_scheme calc
_refine_ls_wR_factor_gt 0.0711
_refine_ls_wR_factor_ref 0.0725
_reflns_Friedel_coverage 0.290
_reflns_Friedel_fraction_full 0.324
_reflns_Friedel_fraction_max 0.241
_reflns_number_gt 1548
_reflns_number_total 1620
_reflns_threshold_expression 'I > 2\s(I)'
_cod_data_source_file d1cc07213g2.cif
_cod_data_source_block trans-4bo
_cod_original_cell_volume 1247.08(11)
_cod_original_sg_symbol_H-M 'C c'
_cod_database_code 7129761
_shelx_shelxl_version_number 2017/1
_shelx_space_group_comment
; 
The symmetry employed for this shelxl refinement is uniquely defined 
by the following loop, which should always be used as a source of 
symmetry information in preference to the above space-group names. 
They are only intended as comments. 
;

loop_
_space_group_symop_operation_xyz
'x, y, z'
'x, -y, z+1/2'
'x+1/2, y+1/2, z'
'x+1/2, -y+1/2, z+1/2'

loop_
_atom_site_label
_atom_site_type_symbol
_atom_site_fract_x
_atom_site_fract_y
_atom_site_fract_z
_atom_site_U_iso_or_equiv
_atom_site_adp_type
_atom_site_occupancy
_atom_site_site_symmetry_order
_atom_site_calc_flag
_atom_site_refinement_flags_posn
_atom_site_refinement_flags_adp
_atom_site_refinement_flags_occupancy
_atom_site_disorder_assembly
_atom_site_disorder_group
N1 N 0.2435(3) 0.34578(17) 0.2023(2) 0.0216(5) Uani 1 1 d . . . . .
C2 C 0.2505(3) 0.4520(2) 0.1875(3) 0.0214(6) Uani 1 1 d . . . . .
H2A H 0.176923 0.481879 0.116016 0.026 Uiso 1 1 calc R U . . .
C3 C 0.1876(3) 0.4065(2) 0.3034(3) 0.0232(6) Uani 1 1 d . . . . .
H3A H 0.251377 0.410174 0.392323 0.028 Uiso 1 1 calc R U . . .
C4 C 0.3714(3) 0.2876(2) 0.2449(3) 0.0223(6) Uani 1 1 d . . . . .
C5 C 0.4892(3) 0.2793(2) 0.1708(3) 0.0258(7) Uani 1 1 d . . . . .
Cl5 Cl 0.49108(8) 0.34775(6) 0.02635(8) 0.0372(2) Uani 1 1 d . . . . .
C6 C 0.6094(3) 0.2182(2) 0.2120(3) 0.0322(7) Uani 1 1 d . . . . .
H6A H 0.689800 0.214162 0.161282 0.039 Uiso 1 1 calc R U . . .
C7 C 0.6119(4) 0.1637(2) 0.3262(4) 0.0356(8) Uani 1 1 d . . . . .
H7A H 0.694377 0.122343 0.354930 0.043 Uiso 1 1 calc R U . . .
C8 C 0.4939(4) 0.1693(2) 0.3990(3) 0.0335(8) Uani 1 1 d . . . . .
H8A H 0.494532 0.130975 0.477079 0.040 Uiso 1 1 calc R U . . .
C9 C 0.3751(3) 0.2305(2) 0.3583(3) 0.0282(7) Uani 1 1 d . . . . .
H9A H 0.294487 0.233610 0.408880 0.034 Uiso 1 1 calc R U . . .
C10 C 0.3956(3) 0.5044(2) 0.2226(3) 0.0228(6) Uani 1 1 d . . . . .
O10 O 0.4887(2) 0.48398(15) 0.31462(19) 0.0284(5) Uani 1 1 d . . . . .
O11 O 0.4054(2) 0.57678(16) 0.1354(2) 0.0295(5) Uani 1 1 d . . . . .
C12 C 0.5444(4) 0.6309(3) 0.1549(4) 0.0459(10) Uani 1 1 d . . . . .
H12A H 0.558113 0.663879 0.071708 0.069 Uiso 1 1 calc R U . . .
H12B H 0.627634 0.586014 0.180609 0.069 Uiso 1 1 calc R U . . .
H12C H 0.541270 0.679354 0.225399 0.069 Uiso 1 1 calc R U . . .
C13 C 0.0217(3) 0.4064(2) 0.3039(3) 0.0257(7) Uani 1 1 d . . . . .
O13 O -0.0696(3) 0.3953(2) 0.2077(2) 0.0492(7) Uani 1 1 d . . . . .
O14 O -0.0066(2) 0.42134(17) 0.4265(2) 0.0303(5) Uani 1 1 d . . . . .
C15 C -0.1635(4) 0.4243(3) 0.4444(4) 0.0430(9) Uani 1 1 d . . . . .
H15A H -0.214128 0.476065 0.388804 0.064 Uiso 1 1 calc R U . . .
H15B H -0.171489 0.437248 0.538246 0.064 Uiso 1 1 calc R U . . .
H15C H -0.210268 0.361560 0.418279 0.064 Uiso 1 1 calc R U . . .

loop_
_atom_site_aniso_label
_atom_site_aniso_U_11
_atom_site_aniso_U_22
_atom_site_aniso_U_33
_atom_site_aniso_U_23
_atom_site_aniso_U_13
_atom_site_aniso_U_12
N1 0.0204(12) 0.0237(12) 0.0209(13) -0.0011(10) 0.0030(10) 0.0012(10)
C2 0.0194(13) 0.0240(14) 0.0204(14) -0.0007(12) 0.0011(11) 0.0008(12)
C3 0.0203(14) 0.0286(14) 0.0214(14) -0.0019(12) 0.0052(12) 0.0008(12)
C4 0.0233(14) 0.0192(13) 0.0233(14) -0.0034(12) -0.0003(12) -0.0008(12)
C5 0.0271(16) 0.0310(17) 0.0196(14) -0.0015(14) 0.0044(13) 0.0027(14)
Cl5 0.0393(4) 0.0474(5) 0.0274(4) 0.0074(4) 0.0133(3) 0.0119(4)
C6 0.0289(17) 0.0353(17) 0.0328(17) -0.0042(15) 0.0063(14) 0.0083(14)
C7 0.0391(19) 0.0291(17) 0.0363(18) -0.0021(15) -0.0033(17) 0.0116(15)
C8 0.0441(19) 0.0267(16) 0.0278(17) 0.0013(14) -0.0018(16) 0.0038(15)
C9 0.0325(17) 0.0251(15) 0.0272(16) -0.0020(13) 0.0049(14) -0.0010(13)
C10 0.0229(15) 0.0211(14) 0.0256(16) -0.0022(13) 0.0078(13) 0.0028(12)
O10 0.0221(10) 0.0338(12) 0.0283(12) 0.0018(10) -0.0003(10) -0.0025(9)
O11 0.0227(11) 0.0301(11) 0.0356(13) 0.0069(10) 0.0040(10) -0.0035(9)
C12 0.037(2) 0.047(2) 0.054(2) 0.011(2) 0.0103(18) -0.0151(19)
C13 0.0221(15) 0.0288(15) 0.0265(16) 0.0006(13) 0.0049(14) -0.0009(12)
O13 0.0226(11) 0.091(2) 0.0327(13) -0.0093(15) 0.0004(11) -0.0024(13)
O14 0.0217(10) 0.0402(12) 0.0311(12) -0.0015(11) 0.0112(9) 0.0003(10)
C15 0.0235(17) 0.061(2) 0.048(2) -0.0058(19) 0.0178(17) -0.0041(16)

loop_
_atom_type_symbol
_atom_type_description
_atom_type_scat_dispersion_real
_atom_type_scat_dispersion_imag
_atom_type_scat_source
C C 0.0033 0.0016 'International Tables Vol C Tables 4.2.6.8 and 6.1.1.4'
H H 0.0000 0.0000 'International Tables Vol C Tables 4.2.6.8 and 6.1.1.4'
Cl Cl 0.1484 0.1585 'International Tables Vol C Tables 4.2.6.8 and 6.1.1.4'
N N 0.0061 0.0033 'International Tables Vol C Tables 4.2.6.8 and 6.1.1.4'
O O 0.0106 0.0060 'International Tables Vol C Tables 4.2.6.8 and 6.1.1.4'

loop_
_geom_angle_atom_site_label_1
_geom_angle_atom_site_label_2
_geom_angle_atom_site_label_3
_geom_angle
_geom_angle_site_symmetry_1
_geom_angle_site_symmetry_3
_geom_angle_publ_flag
C4 N1 C3 117.0(2) . . ?
C4 N1 C2 122.9(2) . . ?
C3 N1 C2 61.99(18) . . ?
N1 C2 C10 120.2(2) . . ?
N1 C2 C3 58.88(18) . . ?
C10 C2 C3 115.4(2) . . ?
N1 C3 C13 116.4(3) . . ?
N1 C3 C2 59.13(18) . . ?
C13 C3 C2 119.3(3) . . ?
C9 C4 C5 118.0(3) . . ?
C9 C4 N1 119.5(3) . . ?
C5 C4 N1 122.3(3) . . ?
C6 C5 C4 120.9(3) . . ?
C6 C5 Cl5 118.5(2) . . ?
C4 C5 Cl5 120.5(2) . . ?
C7 C6 C5 120.0(3) . . ?
C6 C7 C8 119.7(3) . . ?
C9 C8 C7 120.2(3) . . ?
C8 C9 C4 121.2(3) . . ?
O10 C10 O11 125.5(3) . . ?
O10 C10 C2 124.7(3) . . ?
O11 C10 C2 109.8(3) . . ?
C10 O11 C12 115.3(3) . . ?
O13 C13 O14 125.7(3) . . ?
O13 C13 C3 125.0(3) . . ?
O14 C13 C3 109.3(3) . . ?
C13 O14 C15 116.4(3) . . ?

loop_
_geom_bond_atom_site_label_1
_geom_bond_atom_site_label_2
_geom_bond_distance
_geom_bond_site_symmetry_2
_geom_bond_publ_flag
N1 C4 1.423(4) . ?
N1 C3 1.465(4) . ?
N1 C2 1.469(4) . ?
C2 C10 1.495(4) . ?
C2 C3 1.511(4) . ?
C3 C13 1.502(4) . ?
C4 C9 1.388(4) . ?
C4 C5 1.393(4) . ?
C5 C6 1.390(4) . ?
C5 Cl5 1.742(3) . ?
C6 C7 1.376(5) . ?
C7 C8 1.384(5) . ?
C8 C9 1.381(5) . ?
C10 O10 1.199(3) . ?
C10 O11 1.341(4) . ?
O11 C12 1.450(4) . ?
C13 O13 1.195(4) . ?
C13 O14 1.320(4) . ?
O14 C15 1.458(4) . ?
